data_7031395
loop_
_publ_author_name
'Ahn, Hyun Sun'
'Lee, Dong Woo'
'Ok, Kang Min'

_publ_section_title
;
 Dimensionality variations in new zirconium iodates: hydrothermal
 syntheses, structural determination, and characterization of BaZr(IO3)6
 and K2Zr(IO3)6.
;
_journal_issue 27
_journal_name_full 'Dalton transactions (Cambridge, England : 2003)'
_journal_page_first 10456
_journal_page_last 10461
_journal_paper_doi 10.1039/c4dt00008k
_journal_volume 43
_journal_year 2014
_chemical_formula_sum 'Ba I6 O18 Zr'
_chemical_formula_weight 1277.95
_chemical_name_systematic
;

 ?

;
_space_group_IT_number 2
_symmetry_cell_setting triclinic
_symmetry_space_group_name_Hall '-P 1'
_symmetry_space_group_name_H-M 'P -1'
_atom_sites_solution_primary direct
_atom_sites_solution_secondary difmap
_cell_angle_alpha 91.129(3)
_cell_angle_beta 102.966(3)
_cell_angle_gamma 90.850(3)
_cell_formula_units_Z 2
_cell_length_a 7.7497(3)
_cell_length_b 7.7663(3)
_cell_length_c 14.7514(6)
_cell_measurement_temperature 298.0(2)
_cell_volume 864.86(6)
_computing_structure_refinement 'SHELXL-97 (Sheldrick, 1997)'
_diffrn_ambient_temperature 298.0(2)
_diffrn_measured_fraction_theta_full 0.991
_diffrn_measured_fraction_theta_max 0.991
_diffrn_measurement_device_type 'Bruker SMART BREEZE'
_diffrn_measurement_method CCD
_diffrn_radiation_monochromator graphite
_diffrn_radiation_type MoK\a
_diffrn_radiation_wavelength 0.71073
_diffrn_reflns_av_R_equivalents 0.1074
_diffrn_reflns_av_unetI/netI 0.1361
_diffrn_reflns_limit_h_max 10
_diffrn_reflns_limit_h_min -9
_diffrn_reflns_limit_k_max 10
_diffrn_reflns_limit_k_min -9
_diffrn_reflns_limit_l_max 19
_diffrn_reflns_limit_l_min -19
_diffrn_reflns_number 16642
_diffrn_reflns_theta_full 28.3
_diffrn_reflns_theta_max 28.3
_diffrn_reflns_theta_min 1.42
_exptl_absorpt_coefficient_mu 13.663
_exptl_absorpt_correction_T_max 0.69
_exptl_absorpt_correction_T_min 0.58
_exptl_absorpt_correction_type empirical
_exptl_absorpt_process_details
; 

 SADABS(Blessing, 1995) 

;
_exptl_crystal_colour Colorless
_exptl_crystal_density_diffrn 4.907
_exptl_crystal_density_method 'not measured'
_exptl_crystal_description Block
_exptl_crystal_F_000 1116
_exptl_crystal_size_max 0.043
_exptl_crystal_size_mid 0.033
_exptl_crystal_size_min 0.027
_refine_diff_density_max 1.892
_refine_diff_density_min -1.986
_refine_diff_density_rms 0.399
_refine_ls_extinction_coef 0.00065(4)
_refine_ls_extinction_expression Fc^*^=kFc[1+0.001xFc^2^\l^3^/sin(2\q)]^-1/4^
_refine_ls_extinction_method SHELXL
_refine_ls_goodness_of_fit_ref 0.838
_refine_ls_matrix_type full
_refine_ls_number_parameters 236
_refine_ls_number_reflns 4274
_refine_ls_number_restraints 0
_refine_ls_restrained_S_all 0.838
_refine_ls_R_factor_all 0.0907
_refine_ls_R_factor_gt 0.0421
_refine_ls_shift/su_max 0.002
_refine_ls_shift/su_mean 0
_refine_ls_structure_factor_coef Fsqd
_refine_ls_weighting_details 'calc w=1/[\s^2^(Fo^2^)+(0.0000P)^2^+1.3982P] where P=(Fo^2^+2Fc^2^)/3'
_refine_ls_weighting_scheme calc
_refine_ls_wR_factor_gt 0.0473
_refine_ls_wR_factor_ref 0.0617
_reflns_number_gt 2612
_reflns_number_total 4274
_reflns_threshold_expression >2s\(I)
_cod_data_source_file c4dt00008k2.cif
_cod_data_source_block BaZr(IO3)6
_cod_depositor_comments
;
The following automatic conversions were performed:

'_symmetry_cell_setting' value 'Triclinic' changed to 'triclinic'
according to
/usr/data/users/saulius/crontab/automatic-downloads/rss-feeds/RSC/lib/dictionaries/cif_core.dic
dictionary named 'cif_core.dic' version 2.4.2 from
2011-04-26.

'_exptl_absorpt_correction_type' value 'EMPIRICAL'
changed to 'empirical' according to
/usr/data/users/saulius/crontab/automatic-downloads/rss-feeds/RSC/lib/dictionaries/cif_core.dic
dictionary named 'cif_core.dic' version 2.4.2 from 2011-04-26.

Automatic conversion script
Id: cif_fix_values 2281 2013-09-26 08:29:07Z andrius 
;
_cod_original_sg_symbol_H-M P-1
_cod_database_code 7031395

loop_
_symmetry_equiv_pos_as_xyz
'x, y, z'
'-x, -y, -z'

loop_
_atom_site_label
_atom_site_type_symbol
_atom_site_fract_x
_atom_site_fract_y
_atom_site_fract_z
_atom_site_U_iso_or_equiv
_atom_site_adp_type
_atom_site_occupancy
_atom_site_symmetry_multiplicity
_atom_site_calc_flag
Ba1 Ba 0.18828(9) 0.54922(9) 0.89593(5) 0.01329(18) Uani 1 1 d
I1 I -0.15200(10) 0.39385(10) 0.65609(5) 0.01211(18) Uani 1 1 d
I2 I 0.22130(10) 0.74092(10) 0.63113(5) 0.01334(19) Uani 1 1 d
I3 I 0.66668(9) 0.65412(10) 0.84871(5) 0.01092(18) Uani 1 1 d
I4 I 0.45991(10) 0.83712(10) 1.08012(5) 0.01140(18) Uani 1 1 d
I5 I 0.03665(10) 1.03179(10) 0.84554(5) 0.01308(19) Uani 1 1 d
I6 I 0.69360(10) 0.75853(10) 1.48008(5) 0.01304(19) Uani 1 1 d
Zr1 Zr 0.38378(14) 0.99141(14) 1.31082(7) 0.0098(3) Uani 1 1 d
O1 O -0.1180(10) 0.4453(10) 0.7776(5) 0.0162(19) Uani 1 1 d
O2 O -0.3582(10) 0.2663(9) 0.6401(5) 0.0137(19) Uani 1 1 d
O3 O -0.2505(12) 0.5961(10) 0.6196(5) 0.031(2) Uani 1 1 d
O4 O 0.1818(10) 0.5555(10) 0.6928(5) 0.021(2) Uani 1 1 d
O5 O 0.2820(10) 0.6423(11) 0.5333(5) 0.029(2) Uani 1 1 d
O6 O 0.4478(9) 0.7947(10) 0.6992(5) 0.0165(19) Uani 1 1 d
O7 O 0.5222(10) 0.7720(10) 0.9086(5) 0.0161(19) Uani 1 1 d
O8 O 0.7597(9) 0.8390(9) 0.7968(5) 0.0122(18) Uani 1 1 d
O9 O 0.8568(9) 0.6255(10) 0.9428(5) 0.0153(19) Uani 1 1 d
O10 O 0.4765(9) 0.6059(9) 1.0789(5) 0.0136(18) Uani 1 1 d
O11 O 0.2318(10) 0.8551(11) 1.0203(5) 0.024(2) Uani 1 1 d
O12 O 0.4405(10) 0.8586(10) 1.2003(5) 0.020(2) Uani 1 1 d
O13 O 0.1541(11) 0.8580(10) 0.8072(5) 0.024(2) Uani 1 1 d
O14 O -0.1006(9) 1.0880(10) 0.7317(5) 0.0171(19) Uani 1 1 d
O15 O 0.1976(10) 1.2037(10) 0.8531(5) 0.021(2) Uani 1 1 d
O16 O 0.6389(9) 0.9239(9) 1.3903(5) 0.0142(19) Uani 1 1 d
O17 O 0.9228(10) 0.7556(11) 1.4864(5) 0.022(2) Uani 1 1 d
O18 O 0.3183(10) 1.0831(10) 1.4293(5) 0.0162(19) Uani 1 1 d

loop_
_atom_site_aniso_label
_atom_site_aniso_U_11
_atom_site_aniso_U_22
_atom_site_aniso_U_33
_atom_site_aniso_U_23
_atom_site_aniso_U_13
_atom_site_aniso_U_12
Ba1 0.0130(4) 0.0124(4) 0.0139(4) 0.0003(3) 0.0019(3) 0.0003(3)
I1 0.0144(4) 0.0122(4) 0.0097(4) 0.0001(3) 0.0027(3) -0.0010(3)
I2 0.0115(4) 0.0158(5) 0.0121(4) -0.0015(3) 0.0017(3) -0.0022(3)
I3 0.0102(4) 0.0124(5) 0.0099(4) 0.0017(3) 0.0017(3) 0.0001(3)
I4 0.0118(4) 0.0121(4) 0.0100(4) 0.0000(3) 0.0021(3) -0.0003(3)
I5 0.0114(4) 0.0134(5) 0.0135(4) -0.0011(3) 0.0011(3) -0.0001(3)
I6 0.0126(4) 0.0142(5) 0.0109(4) -0.0004(3) -0.0001(3) 0.0013(3)
Zr1 0.0101(6) 0.0112(7) 0.0080(5) -0.0001(5) 0.0018(4) -0.0015(5)
O1 0.016(5) 0.019(5) 0.013(4) -0.003(3) 0.004(3) -0.002(4)
O2 0.017(5) 0.016(5) 0.008(4) 0.003(3) 0.003(3) -0.009(4)
O3 0.057(7) 0.015(5) 0.014(4) 0.011(4) -0.008(4) -0.006(5)
O4 0.024(5) 0.011(5) 0.030(5) -0.001(4) 0.014(4) -0.010(4)
O5 0.024(5) 0.051(7) 0.014(4) -0.006(4) 0.010(4) 0.002(5)
O6 0.009(4) 0.020(5) 0.017(4) 0.004(4) -0.005(3) 0.004(4)
O7 0.016(5) 0.023(5) 0.012(4) 0.004(4) 0.007(3) 0.008(4)
O8 0.006(4) 0.016(5) 0.013(4) 0.003(3) -0.002(3) -0.004(3)
O9 0.012(4) 0.020(5) 0.013(4) 0.003(4) 0.001(3) 0.002(4)
O10 0.013(4) 0.011(5) 0.016(4) -0.003(3) 0.002(3) -0.003(3)
O11 0.012(5) 0.034(6) 0.021(5) -0.003(4) -0.007(4) 0.001(4)
O12 0.030(5) 0.022(5) 0.010(4) -0.003(4) 0.006(4) 0.000(4)
O13 0.032(5) 0.017(5) 0.023(5) -0.002(4) 0.004(4) 0.009(4)
O14 0.006(4) 0.025(5) 0.018(4) 0.004(4) -0.001(3) -0.001(4)
O15 0.011(5) 0.011(5) 0.040(5) -0.006(4) 0.005(4) -0.005(4)
O16 0.017(5) 0.015(5) 0.009(4) 0.001(3) -0.001(3) 0.001(4)
O17 0.007(4) 0.035(6) 0.023(5) 0.001(4) -0.002(4) 0.007(4)
O18 0.024(5) 0.017(5) 0.010(4) -0.004(3) 0.010(3) 0.004(4)

loop_
_atom_type_symbol
_atom_type_description
_atom_type_scat_dispersion_real
_atom_type_scat_dispersion_imag
_atom_type_scat_source
O O 0.0106 0.006 'International Tables Vol C Tables 4.2.6.8 and 6.1.1.4'
Zr Zr -2.9673 0.5597 'International Tables Vol C Tables 4.2.6.8 and 6.1.1.4'
I I -0.4742 1.8119 'International Tables Vol C Tables 4.2.6.8 and 6.1.1.4'
Ba Ba -0.3244 2.2819 'International Tables Vol C Tables 4.2.6.8 and 6.1.1.4'

loop_
_geom_angle_atom_site_label_1
_geom_angle_atom_site_label_2
_geom_angle_atom_site_label_3
_geom_angle
_geom_angle_site_symmetry_1
_geom_angle_site_symmetry_3
O1 Ba1 O13 87.5(2) . .
O1 Ba1 O15 69.7(2) . 1_545
O13 Ba1 O15 139.0(2) . 1_545
O1 Ba1 O10 127.5(2) . 2_667
O13 Ba1 O10 116.2(2) . 2_667
O15 Ba1 O10 62.0(2) 1_545 2_667
O1 Ba1 O9 98.6(2) . 2_667
O13 Ba1 O9 144.7(2) . 2_667
O15 Ba1 O9 74.3(2) 1_545 2_667
O10 Ba1 O9 87.4(2) 2_667 2_667
O1 Ba1 O9 60.8(2) . 1_455
O13 Ba1 O9 85.9(2) . 1_455
O15 Ba1 O9 109.6(2) 1_545 1_455
O10 Ba1 O9 155.1(2) 2_667 1_455
O9 Ba1 O9 67.7(2) 2_667 1_455
O1 Ba1 O11 125.3(2) . .
O13 Ba1 O11 65.2(2) . .
O15 Ba1 O11 155.4(2) 1_545 .
O10 Ba1 O11 107.2(2) 2_667 .
O9 Ba1 O11 83.5(2) 2_667 .
O9 Ba1 O11 70.3(2) 1_455 .
O1 Ba1 O4 63.2(2) . .
O13 Ba1 O4 60.7(2) . .
O15 Ba1 O4 78.5(2) 1_545 .
O10 Ba1 O4 87.5(2) 2_667 .
O9 Ba1 O4 151.4(2) 2_667 .
O9 Ba1 O4 114.8(2) 1_455 .
O11 Ba1 O4 124.8(2) . .
O1 Ba1 O7 142.6(2) . .
O13 Ba1 O7 62.0(2) . .
O15 Ba1 O7 119.0(2) 1_545 .
O10 Ba1 O7 59.8(2) 2_667 .
O9 Ba1 O7 118.75(19) 2_667 .
O9 Ba1 O7 131.0(2) 1_455 .
O11 Ba1 O7 63.1(2) . .
O4 Ba1 O7 82.20(19) . .
O1 Ba1 O10 160.4(2) . .
O13 Ba1 O10 106.7(2) . .
O15 Ba1 O10 105.0(2) 1_545 .
O10 Ba1 O10 58.5(2) 2_667 .
O9 Ba1 O10 62.0(2) 2_667 .
O9 Ba1 O10 105.86(19) 1_455 .
O11 Ba1 O10 53.8(2) . .
O4 Ba1 O10 135.4(2) . .
O7 Ba1 O10 56.79(18) . .
O1 Ba1 I4 153.57(16) . .
O13 Ba1 I4 79.34(15) . .
O15 Ba1 I4 133.56(15) 1_545 .
O10 Ba1 I4 78.92(14) 2_667 .
O9 Ba1 I4 80.20(14) 2_667 .
O9 Ba1 I4 95.14(14) 1_455 .
O11 Ba1 I4 28.32(14) . .
O4 Ba1 I4 126.15(14) . .
O7 Ba1 I4 46.00(13) . .
O10 Ba1 I4 28.84(14) . .
O1 Ba1 I5 87.65(16) . .
O13 Ba1 I5 22.63(17) . .
O15 Ba1 I5 154.42(16) 1_545 .
O10 Ba1 I5 131.90(15) 2_667 .
O9 Ba1 I5 122.42(15) 2_667 .
O9 Ba1 I5 66.32(15) 1_455 .
O11 Ba1 I5 49.46(15) . .
O4 Ba1 I5 80.81(15) . .
O7 Ba1 I5 72.38(14) . .
O10 Ba1 I5 100.27(14) . .
I4 Ba1 I5 71.471(19) . .
O1 I1 O3 94.5(4) . .
O1 I1 O2 99.3(3) . .
O3 I1 O2 97.3(4) . .
O4 I2 O5 100.4(4) . .
O4 I2 O6 97.9(3) . .
O5 I2 O6 97.6(3) . .
O9 I3 O7 100.8(3) . .
O9 I3 O8 96.2(3) . .
O7 I3 O8 98.5(3) . .
O9 I3 Ba1 117.8(2) . .
O7 I3 Ba1 47.0(2) . .
O8 I3 Ba1 133.2(2) . .
O11 I4 O10 99.3(3) . .
O11 I4 O12 100.5(4) . .
O10 I4 O12 96.0(3) . .
O11 I4 Ba1 50.9(3) . .
O10 I4 Ba1 56.4(2) . .
O12 I4 Ba1 126.7(3) . .
O13 I5 O15 100.2(4) . .
O13 I5 O14 98.1(3) . .
O15 I5 O14 96.6(3) . .
O13 I5 Ba1 36.1(3) . .
O15 I5 Ba1 120.7(2) . .
O14 I5 Ba1 120.5(2) . .
O17 I6 O18 101.4(4) . 2_678
O17 I6 O16 97.2(4) . .
O18 I6 O16 90.8(3) 2_678 .
O17 I6 O3 87.3(3) . 1_656
O18 I6 O3 76.1(3) 2_678 1_656
O16 I6 O3 166.7(3) . 1_656
O18 Zr1 O12 170.1(3) . .
O18 Zr1 O6 94.3(3) . 2_677
O12 Zr1 O6 94.6(3) . 2_677
O18 Zr1 O16 89.9(3) . .
O12 Zr1 O16 88.1(3) . .
O6 Zr1 O16 74.9(3) 2_677 .
O18 Zr1 O2 88.1(3) . 2_567
O12 Zr1 O2 82.0(3) . 2_567
O6 Zr1 O2 147.9(3) 2_677 2_567
O16 Zr1 O2 73.1(3) . 2_567
O18 Zr1 O8 103.1(3) . 2_677
O12 Zr1 O8 83.9(3) . 2_677
O6 Zr1 O8 71.8(3) 2_677 2_677
O16 Zr1 O8 145.0(3) . 2_677
O2 Zr1 O8 138.6(3) 2_567 2_677
O18 Zr1 O14 84.7(3) . 2_577
O12 Zr1 O14 91.4(3) . 2_577
O6 Zr1 O14 139.8(3) 2_677 2_577
O16 Zr1 O14 145.1(3) . 2_577
O2 Zr1 O14 72.3(3) 2_567 2_577
O8 Zr1 O14 69.4(3) 2_677 2_577
I1 O1 Ba1 127.6(4) . .
I1 O2 Zr1 126.0(4) . 2_567
I1 O3 I6 136.4(5) . 1_454
I2 O4 Ba1 125.3(3) . .
I2 O6 Zr1 129.8(4) . 2_677
I3 O7 Ba1 107.3(3) . .
I3 O8 Zr1 127.0(3) . 2_677
I3 O9 Ba1 119.0(3) . 2_667
I3 O9 Ba1 117.9(3) . 1_655
Ba1 O9 Ba1 112.3(2) 2_667 1_655
I4 O10 Ba1 120.3(3) . 2_667
I4 O10 Ba1 94.8(3) . .
Ba1 O10 Ba1 121.5(2) 2_667 .
I4 O11 Ba1 100.8(3) . .
I4 O12 Zr1 153.3(4) . .
I5 O13 Ba1 121.3(4) . .
I5 O14 Zr1 121.5(4) . 2_577
I5 O15 Ba1 132.1(4) . 1_565
I6 O16 Zr1 128.3(4) . .
I6 O18 Zr1 156.1(4) 2_678 .

loop_
_geom_bond_atom_site_label_1
_geom_bond_atom_site_label_2
_geom_bond_distance
_geom_bond_site_symmetry_2
Ba1 O1 2.713(7) .
Ba1 O13 2.742(8) .
Ba1 O15 2.751(8) 1_545
Ba1 O10 2.831(7) 2_667
Ba1 O9 2.848(7) 2_667
Ba1 O9 2.873(8) 1_455
Ba1 O11 2.942(8) .
Ba1 O4 2.987(8) .
Ba1 O7 3.060(8) .
Ba1 O10 3.112(6) .
Ba1 I4 3.7240(10) .
Ba1 I5 3.9784(10) .
I1 O1 1.789(7) .
I1 O3 1.796(8) .
I1 O2 1.834(7) .
I2 O4 1.777(8) .
I2 O5 1.779(8) .
I2 O6 1.853(7) .
I3 O9 1.803(7) .
I3 O7 1.820(7) .
I3 O8 1.851(7) .
I4 O11 1.799(7) .
I4 O10 1.803(7) .
I4 O12 1.817(7) .
I5 O13 1.791(8) .
I5 O15 1.798(8) .
I5 O14 1.839(7) .
I6 O17 1.758(8) .
I6 O18 1.817(7) 2_678
I6 O16 1.848(7) .
I6 O3 2.395(7) 1_656
Zr1 O18 2.045(7) .
Zr1 O12 2.045(7) .
Zr1 O6 2.125(8) 2_677
Zr1 O16 2.139(7) .
Zr1 O2 2.163(7) 2_567
Zr1 O8 2.197(7) 2_677
Zr1 O14 2.218(7) 2_577
O2 Zr1 2.163(7) 2_567
O3 I6 2.395(7) 1_454
O6 Zr1 2.125(8) 2_677
O8 Zr1 2.197(7) 2_677
O9 Ba1 2.848(7) 2_667
O9 Ba1 2.873(8) 1_655
O10 Ba1 2.831(7) 2_667
O14 Zr1 2.218(7) 2_577
O15 Ba1 2.751(8) 1_565
O18 I6 1.817(7) 2_678
